data_7051755
loop_
_publ_author_name
'Nikitin, Kirill'
'M\"uller-Bunz, Helge'

_publ_section_title
;
 Encapsulation of 4,4&#x2032;-bipyridinium cations by two crown ether
 molecules: formation and structure of [3]pseudorotaxanes
;
_journal_issue 12
_journal_name_full 'New Journal of Chemistry'
_journal_page_first 2472
_journal_paper_doi 10.1039/b9nj00414a
_journal_volume 33
_journal_year 2009
_chemical_formula_moiety '2 (C24 H32 O8), C14 H18 N2, 2 (F6 P), 0.58 (H2 O)'
_chemical_formula_sum 'C62 H83.16 F12 N2 O16.58 P2'
_chemical_formula_weight 1411.92
_chemical_name_systematic
;
?
;
_space_group_IT_number 60
_symmetry_cell_setting orthorhombic
_symmetry_space_group_name_Hall '-P 2n 2ab'
_symmetry_space_group_name_H-M 'P b c n'
_atom_sites_solution_hydrogens geom
_atom_sites_solution_primary direct
_atom_sites_solution_secondary difmap
_audit_creation_method SHELXL-97
_cell_angle_alpha 90.00
_cell_angle_beta 90.00
_cell_angle_gamma 90.00
_cell_formula_units_Z 4
_cell_length_a 13.7147(17)
_cell_length_b 29.563(4)
_cell_length_c 16.500(2)
_cell_measurement_reflns_used 9747
_cell_measurement_temperature 100(2)
_cell_measurement_theta_max 28.43
_cell_measurement_theta_min 2.37
_cell_volume 6689.9(15)
_computing_cell_refinement 'Bruker SAINT'
_computing_data_collection 'Bruker SMART'
_computing_data_reduction 'Bruker SAINT'
_computing_molecular_graphics 'Bruker SHELXTL'
_computing_publication_material 'Bruker SHELXTL'
_computing_structure_refinement 'SHELXL-97 (Sheldrick, 1997)'
_computing_structure_solution 'SHELXS-97 (Sheldrick, 1990)'
_diffrn_ambient_temperature 100(2)
_diffrn_detector_area_resol_mean 8.366
_diffrn_measured_fraction_theta_full 0.961
_diffrn_measured_fraction_theta_max 0.961
_diffrn_measurement_device_type 'CCD area detector'
_diffrn_measurement_method '\f and \w scans'
_diffrn_radiation_monochromator graphite
_diffrn_radiation_source 'sealed tube'
_diffrn_radiation_type MoK\a
_diffrn_radiation_wavelength 0.71073
_diffrn_reflns_av_R_equivalents 0.0245
_diffrn_reflns_av_sigmaI/netI 0.0114
_diffrn_reflns_limit_h_max 18
_diffrn_reflns_limit_h_min -18
_diffrn_reflns_limit_k_max 38
_diffrn_reflns_limit_k_min -38
_diffrn_reflns_limit_l_max 21
_diffrn_reflns_limit_l_min -21
_diffrn_reflns_number 107705
_diffrn_reflns_theta_full 28.53
_diffrn_reflns_theta_max 28.53
_diffrn_reflns_theta_min 1.85
_exptl_absorpt_coefficient_mu 0.166
_exptl_absorpt_correction_T_max 0.8740
_exptl_absorpt_correction_T_min 0.7326
_exptl_absorpt_correction_type multi-scan
_exptl_absorpt_process_details SADABS
_exptl_crystal_colour yellow
_exptl_crystal_density_diffrn 1.402
_exptl_crystal_density_method 'not measured'
_exptl_crystal_description irregular
_exptl_crystal_F_000 3196.8
_exptl_crystal_size_max 1.20
_exptl_crystal_size_mid 1.20
_exptl_crystal_size_min 0.80
_refine_diff_density_max 1.794
_refine_diff_density_min -0.865
_refine_diff_density_rms 0.086
_refine_ls_extinction_method none
_refine_ls_goodness_of_fit_ref 1.030
_refine_ls_hydrogen_treatment constr
_refine_ls_matrix_type full
_refine_ls_number_parameters 467
_refine_ls_number_reflns 8182
_refine_ls_number_restraints 0
_refine_ls_restrained_S_all 1.030
_refine_ls_R_factor_all 0.0733
_refine_ls_R_factor_gt 0.0677
_refine_ls_shift/su_max 0.004
_refine_ls_shift/su_mean 0.001
_refine_ls_structure_factor_coef Fsqd
_refine_ls_weighting_details 'calc w=1/[\s^2^(Fo^2^)+(0.1086P)^2^+10.6199P] where P=(Fo^2^+2Fc^2^)/3'
_refine_ls_weighting_scheme calc
_refine_ls_wR_factor_gt 0.1947
_refine_ls_wR_factor_ref 0.2004
_reflns_number_gt 7319
_reflns_number_total 8182
_reflns_threshold_expression I>2\s(I)
_cod_data_source_file b9nj00414a.txt
_cod_data_source_block fma19
_cod_original_cell_volume 6689.8(14)
_cod_original_formula_sum 'C62 H83.16 N2 O16.58 F12 P2'
_cod_database_code 7051755

loop_
_symmetry_equiv_pos_as_xyz
'x, y, z'
'-x+1/2, -y+1/2, z+1/2'
'-x, y, -z+1/2'
'x+1/2, -y+1/2, -z'
'-x, -y, -z'
'x-1/2, y-1/2, -z-1/2'
'x, -y, z-1/2'
'-x-1/2, y-1/2, z'

loop_
_atom_site_label
_atom_site_type_symbol
_atom_site_fract_x
_atom_site_fract_y
_atom_site_fract_z
_atom_site_U_iso_or_equiv
_atom_site_adp_type
_atom_site_occupancy
_atom_site_symmetry_multiplicity
_atom_site_calc_flag
_atom_site_refinement_flags
_atom_site_disorder_assembly
_atom_site_disorder_group
C1 C 0.78697(14) 0.13899(7) 0.21001(12) 0.0192(4) Uani 1 1 d . . .
H1 H 0.7458 0.1533 0.1715 0.023 Uiso 1 1 calc R . .
C2 C 0.88630(14) 0.13799(7) 0.19746(12) 0.0186(4) Uani 1 1 d . . .
H2 H 0.9135 0.1506 0.1495 0.022 Uiso 1 1 calc R . .
C3 C 0.94638(13) 0.11838(6) 0.25559(12) 0.0157(4) Uani 1 1 d . . .
C4 C 0.90435(14) 0.09958(7) 0.32470(12) 0.0195(4) Uani 1 1 d . . .
H4 H 0.9442 0.0864 0.3654 0.023 Uiso 1 1 calc R . .
C5 C 0.80443(14) 0.10036(7) 0.33337(12) 0.0199(4) Uani 1 1 d . . .
H5 H 0.7752 0.0871 0.3798 0.024 Uiso 1 1 calc R . .
N N 0.74799(12) 0.11980(5) 0.27644(11) 0.0172(3) Uani 1 1 d . . .
C6 C 0.64001(14) 0.12090(7) 0.28825(14) 0.0221(4) Uani 1 1 d . . .
H6A H 0.6193 0.0942 0.3201 0.027 Uiso 1 1 calc R . .
H6B H 0.6071 0.1197 0.2349 0.027 Uiso 1 1 calc R . .
C7 C 0.61057(15) 0.16366(7) 0.33229(13) 0.0234(4) Uani 1 1 d . . .
H7A H 0.6437 0.1649 0.3849 0.035 Uiso 1 1 calc R . .
H7B H 0.5398 0.1637 0.3407 0.035 Uiso 1 1 calc R . .
H7C H 0.6291 0.1900 0.2998 0.035 Uiso 1 1 calc R . .
C8 C 0.73182(16) 0.06425(7) 0.07907(14) 0.0238(4) Uani 1 1 d . . .
C9 C 0.79162(18) 0.07259(8) 0.01272(15) 0.0304(5) Uani 1 1 d . . .
H9 H 0.7698 0.0919 -0.0296 0.037 Uiso 1 1 calc R . .
C10 C 0.8839(2) 0.05264(9) 0.00815(16) 0.0358(6) Uani 1 1 d . . .
H10 H 0.9250 0.0587 -0.0369 0.043 Uiso 1 1 calc R . .
C11 C 0.91543(18) 0.02416(9) 0.06900(17) 0.0353(5) Uani 1 1 d . . .
H11 H 0.9784 0.0109 0.0658 0.042 Uiso 1 1 calc R . .
C12 C 0.85540(17) 0.01465(8) 0.13517(15) 0.0290(5) Uani 1 1 d . . .
H12 H 0.8771 -0.0054 0.1764 0.035 Uiso 1 1 calc R . .
C13 C 0.76375(16) 0.03458(7) 0.14063(13) 0.0233(4) Uani 1 1 d . . .
O1 O 0.70014(12) 0.02732(5) 0.20326(10) 0.0257(3) Uani 1 1 d . . .
C14 C 0.72233(19) -0.01038(7) 0.25535(15) 0.0290(5) Uani 1 1 d . . .
H14A H 0.7881 -0.0066 0.2791 0.035 Uiso 1 1 calc R . .
H14B H 0.7213 -0.0389 0.2239 0.035 Uiso 1 1 calc R . .
C15 C 0.64702(18) -0.01210(7) 0.32151(15) 0.0288(5) Uani 1 1 d . . .
H15A H 0.5818 -0.0050 0.2991 0.035 Uiso 1 1 calc R . .
H15B H 0.6448 -0.0428 0.3455 0.035 Uiso 1 1 calc R . .
O2 O 0.67290(11) 0.02026(5) 0.38195(10) 0.0247(3) Uani 1 1 d . . .
C16 C 0.60760(16) 0.02008(7) 0.44846(14) 0.0262(5) Uani 1 1 d . . .
H16A H 0.5979 -0.0113 0.4680 0.031 Uiso 1 1 calc R . .
H16B H 0.5436 0.0323 0.4315 0.031 Uiso 1 1 calc R . .
C17 C 0.64957(18) 0.04869(8) 0.51513(14) 0.0280(5) Uani 1 1 d . . .
H17A H 0.6091 0.0459 0.5646 0.034 Uiso 1 1 calc R . .
H17B H 0.7164 0.0384 0.5282 0.034 Uiso 1 1 calc R . .
O3 O 0.65150(12) 0.09476(5) 0.48851(9) 0.0242(3) Uani 1 1 d . . .
C18 C 0.68613(19) 0.12519(8) 0.54912(14) 0.0300(5) Uani 1 1 d . . .
H18A H 0.6723 0.1123 0.6033 0.036 Uiso 1 1 calc R . .
H18B H 0.6501 0.1541 0.5446 0.036 Uiso 1 1 calc R . .
C19 C 0.79413(19) 0.13455(8) 0.54227(14) 0.0293(5) Uani 1 1 d . . .
H19A H 0.8180 0.1497 0.5920 0.035 Uiso 1 1 calc R . .
H19B H 0.8305 0.1059 0.5353 0.035 Uiso 1 1 calc R . .
O4 O 0.80855(11) 0.16333(5) 0.47300(9) 0.0239(3) Uani 1 1 d . . .
C20 C 0.89942(15) 0.18177(7) 0.46405(12) 0.0212(4) Uani 1 1 d . . .
C21 C 0.97957(17) 0.17069(8) 0.51135(13) 0.0258(4) Uani 1 1 d . . .
H21 H 0.9743 0.1475 0.5510 0.031 Uiso 1 1 calc R . .
C22 C 1.06808(17) 0.19340(8) 0.50094(14) 0.0284(5) Uani 1 1 d . . .
H22 H 1.1226 0.1859 0.5339 0.034 Uiso 1 1 calc R . .
C23 C 1.07618(16) 0.22678(8) 0.44266(15) 0.0278(5) Uani 1 1 d . . .
H23 H 1.1361 0.2424 0.4360 0.033 Uiso 1 1 calc R . .
C24 C 0.99648(16) 0.23760(7) 0.39355(13) 0.0237(4) Uani 1 1 d . . .
H24 H 1.0028 0.2603 0.3531 0.028 Uiso 1 1 calc R . .
C25 C 0.90812(15) 0.21540(7) 0.40348(12) 0.0201(4) Uani 1 1 d . . .
O5 O 0.82546(11) 0.22434(5) 0.35998(9) 0.0228(3) Uani 1 1 d . . .
C26 C 0.83015(17) 0.26353(7) 0.30833(13) 0.0247(4) Uani 1 1 d . . .
H26A H 0.8781 0.2584 0.2645 0.030 Uiso 1 1 calc R . .
H26B H 0.8515 0.2901 0.3402 0.030 Uiso 1 1 calc R . .
C27 C 0.73097(17) 0.27236(7) 0.27237(13) 0.0256(4) Uani 1 1 d . . .
H27A H 0.6800 0.2675 0.3139 0.031 Uiso 1 1 calc R . .
H27B H 0.7268 0.3041 0.2538 0.031 Uiso 1 1 calc R . .
O6 O 0.71547(11) 0.24251(5) 0.20563(9) 0.0222(3) Uani 1 1 d . . .
C28 C 0.62368(15) 0.25046(7) 0.16786(13) 0.0226(4) Uani 1 1 d . . .
H28A H 0.6134 0.2834 0.1610 0.027 Uiso 1 1 calc R . .
H28B H 0.5706 0.2385 0.2024 0.027 Uiso 1 1 calc R . .
C29 C 0.62161(15) 0.22758(7) 0.08662(13) 0.0208(4) Uani 1 1 d . . .
H29A H 0.5625 0.2370 0.0566 0.025 Uiso 1 1 calc R . .
H29B H 0.6794 0.2368 0.0547 0.025 Uiso 1 1 calc R . .
O7 O 0.62143(10) 0.17952(5) 0.09640(9) 0.0195(3) Uani 1 1 d . . .
C30 C 0.63395(17) 0.15713(7) 0.02070(13) 0.0246(4) Uani 1 1 d . . .
H30A H 0.7038 0.1573 0.0055 0.030 Uiso 1 1 calc R . .
H30B H 0.5970 0.1733 -0.0219 0.030 Uiso 1 1 calc R . .
C31 C 0.59817(17) 0.10889(8) 0.02660(14) 0.0259(4) Uani 1 1 d . . .
H31A H 0.5266 0.1093 0.0344 0.031 Uiso 1 1 calc R . .
H31B H 0.6114 0.0935 -0.0256 0.031 Uiso 1 1 calc R . .
O8 O 0.64111(11) 0.08272(5) 0.09065(10) 0.0248(3) Uani 1 1 d . . .
P1 P 0.0000 0.37482(3) 0.2500 0.0259(2) Uani 1 2 d S . .
F1 F -0.0464(2) 0.41461(7) 0.19810(15) 0.0752(8) Uani 1 1 d . . .
F2 F -0.0464(2) 0.33510(7) 0.19889(17) 0.0813(8) Uani 1 1 d . . .
F3 F 0.0912(3) 0.37486(10) 0.1936(3) 0.1421(19) Uani 1 1 d . . .
P2 P 0.51681(18) 0.39857(4) 0.2562(3) 0.0345(6) Uani 0.50 1 d P . .
F4 F 0.4195(7) 0.3960(4) 0.3129(6) 0.071(2) Uani 0.50 1 d P . .
F5 F 0.5415(4) 0.44757(17) 0.2903(4) 0.0702(17) Uani 0.50 1 d P . .
F6 F 0.5758(4) 0.3771(2) 0.3297(3) 0.0851(17) Uani 0.50 1 d P . .
F7 F 0.4946(7) 0.34969(16) 0.2234(3) 0.098(3) Uani 0.50 1 d P . .
F8 F 0.4600(5) 0.4215(3) 0.1849(4) 0.108(3) Uani 0.50 1 d P . .
F9 F 0.6128(7) 0.4016(3) 0.2075(5) 0.066(2) Uani 0.50 1 d P . .
O9 O 0.2668(6) 0.3714(3) 0.1448(5) 0.053(3) Uani 0.288(9) 1 d P . .

loop_
_atom_site_aniso_label
_atom_site_aniso_U_11
_atom_site_aniso_U_22
_atom_site_aniso_U_33
_atom_site_aniso_U_23
_atom_site_aniso_U_13
_atom_site_aniso_U_12
C1 0.0172(9) 0.0187(9) 0.0217(9) 0.0029(7) -0.0012(7) 0.0008(7)
C2 0.0177(9) 0.0192(9) 0.0190(9) 0.0032(7) 0.0017(7) -0.0013(7)
C3 0.0135(9) 0.0160(8) 0.0177(8) -0.0022(7) 0.0017(7) -0.0004(6)
C4 0.0168(9) 0.0238(9) 0.0178(9) 0.0039(7) -0.0005(7) 0.0004(7)
C5 0.0182(9) 0.0235(10) 0.0181(9) 0.0026(7) 0.0023(7) -0.0023(7)
N 0.0130(7) 0.0168(7) 0.0219(8) -0.0010(6) 0.0016(6) -0.0005(6)
C6 0.0123(8) 0.0247(10) 0.0294(11) 0.0006(8) 0.0030(7) -0.0008(7)
C7 0.0184(9) 0.0239(10) 0.0279(10) 0.0036(8) 0.0061(8) 0.0039(8)
C8 0.0242(10) 0.0186(9) 0.0288(10) -0.0054(8) 0.0031(8) -0.0012(8)
C9 0.0349(12) 0.0274(11) 0.0290(11) -0.0027(9) 0.0088(9) 0.0012(9)
C10 0.0356(13) 0.0353(13) 0.0364(13) -0.0087(10) 0.0153(10) 0.0009(10)
C11 0.0266(11) 0.0375(13) 0.0417(14) -0.0128(11) 0.0067(10) 0.0067(10)
C12 0.0279(11) 0.0270(11) 0.0321(12) -0.0085(9) 0.0001(9) 0.0046(9)
C13 0.0244(10) 0.0190(9) 0.0266(10) -0.0070(8) 0.0025(8) -0.0011(8)
O1 0.0268(8) 0.0206(7) 0.0296(8) 0.0013(6) 0.0054(6) 0.0023(6)
C14 0.0373(12) 0.0191(10) 0.0307(11) 0.0002(8) 0.0027(9) 0.0041(9)
C15 0.0363(12) 0.0189(10) 0.0312(11) 0.0021(8) 0.0018(9) -0.0051(8)
O2 0.0256(7) 0.0203(7) 0.0282(8) 0.0001(6) 0.0058(6) -0.0036(6)
C16 0.0266(10) 0.0190(9) 0.0331(11) 0.0054(8) 0.0086(9) -0.0023(8)
C17 0.0363(12) 0.0233(10) 0.0244(10) 0.0080(8) 0.0058(9) -0.0015(9)
O3 0.0284(8) 0.0201(7) 0.0242(7) 0.0043(6) 0.0045(6) -0.0043(6)
C18 0.0380(12) 0.0293(11) 0.0228(10) -0.0003(9) 0.0097(9) -0.0075(9)
C19 0.0388(13) 0.0293(11) 0.0200(10) 0.0053(8) -0.0024(9) -0.0092(9)
O4 0.0263(8) 0.0254(7) 0.0200(7) 0.0049(6) -0.0001(6) -0.0059(6)
C20 0.0249(10) 0.0197(9) 0.0189(9) -0.0039(7) 0.0012(8) -0.0014(8)
C21 0.0302(11) 0.0240(10) 0.0233(10) -0.0040(8) -0.0021(8) 0.0045(8)
C22 0.0236(10) 0.0319(11) 0.0297(11) -0.0108(9) -0.0035(8) 0.0063(9)
C23 0.0197(9) 0.0313(11) 0.0324(11) -0.0119(9) 0.0032(8) -0.0012(8)
C24 0.0247(10) 0.0260(10) 0.0205(9) -0.0055(8) 0.0047(8) -0.0039(8)
C25 0.0220(9) 0.0212(9) 0.0171(9) -0.0044(7) 0.0014(7) -0.0007(7)
O5 0.0230(7) 0.0250(7) 0.0203(7) 0.0044(6) -0.0014(6) -0.0055(6)
C26 0.0318(11) 0.0212(10) 0.0210(9) 0.0016(8) -0.0024(8) -0.0067(8)
C27 0.0338(11) 0.0203(10) 0.0228(10) -0.0007(8) -0.0032(9) -0.0004(8)
O6 0.0222(7) 0.0238(7) 0.0207(7) 0.0000(6) -0.0028(5) 0.0012(6)
C28 0.0224(9) 0.0210(9) 0.0245(10) 0.0021(8) -0.0023(8) 0.0042(8)
C29 0.0220(9) 0.0185(9) 0.0219(9) 0.0058(7) -0.0027(7) 0.0008(7)
O7 0.0207(7) 0.0180(7) 0.0198(7) 0.0040(5) 0.0002(5) 0.0002(5)
C30 0.0292(11) 0.0228(10) 0.0218(10) 0.0017(8) 0.0036(8) -0.0009(8)
C31 0.0276(10) 0.0224(10) 0.0276(10) 0.0005(8) -0.0016(8) -0.0010(8)
O8 0.0241(7) 0.0219(7) 0.0284(8) 0.0031(6) 0.0050(6) 0.0015(6)
P1 0.0300(4) 0.0160(4) 0.0318(4) 0.000 -0.0069(3) 0.000
F1 0.1015(18) 0.0380(10) 0.0862(16) 0.0080(10) -0.0522(14) 0.0081(11)
F2 0.108(2) 0.0404(11) 0.0953(18) -0.0213(11) -0.0323(16) -0.0123(12)
F3 0.147(3) 0.0555(16) 0.223(5) 0.018(2) 0.118(3) 0.0056(17)
P2 0.0430(19) 0.0337(6) 0.0267(13) 0.0001(7) 0.0113(14) -0.0028(6)
F4 0.069(5) 0.075(4) 0.070(5) 0.035(3) 0.037(4) 0.019(3)
F5 0.076(3) 0.048(3) 0.086(4) -0.025(2) 0.036(3) -0.014(2)
F6 0.087(4) 0.107(4) 0.061(3) 0.037(3) 0.004(3) 0.019(3)
F7 0.139(5) 0.050(2) 0.106(6) -0.032(3) 0.050(6) -0.039(4)
F8 0.103(5) 0.147(7) 0.073(4) 0.060(5) -0.041(4) -0.010(5)
F9 0.087(6) 0.053(3) 0.058(4) -0.014(3) 0.034(4) -0.013(4)
O9 0.058(5) 0.062(5) 0.040(4) 0.013(3) 0.006(4) -0.006(4)

loop_
_atom_type_symbol
_atom_type_description
_atom_type_scat_dispersion_real
_atom_type_scat_dispersion_imag
_atom_type_scat_source
C C 0.0033 0.0016 'International Tables Vol C Tables 4.2.6.8 and 6.1.1.4'
H H 0.0000 0.0000 'International Tables Vol C Tables 4.2.6.8 and 6.1.1.4'
N N 0.0061 0.0033 'International Tables Vol C Tables 4.2.6.8 and 6.1.1.4'
O O 0.0106 0.0060 'International Tables Vol C Tables 4.2.6.8 and 6.1.1.4'
F F 0.0171 0.0103 'International Tables Vol C Tables 4.2.6.8 and 6.1.1.4'
P P 0.1023 0.0942 'International Tables Vol C Tables 4.2.6.8 and 6.1.1.4'

loop_
_geom_angle_atom_site_label_1
_geom_angle_atom_site_label_2
_geom_angle_atom_site_label_3
_geom_angle
_geom_angle_site_symmetry_1
_geom_angle_site_symmetry_3
_geom_angle_publ_flag
N C1 C2 120.42(18) . . ?
N C1 H1 119.8 . . ?
C2 C1 H1 119.8 . . ?
C1 C2 C3 119.40(18) . . ?
C1 C2 H2 120.3 . . ?
C3 C2 H2 120.3 . . ?
C2 C3 C4 119.04(17) . . ?
C2 C3 C3 120.13(19) . 3_755 ?
C4 C3 C3 120.8(2) . 3_755 ?
C5 C4 C3 119.32(18) . . ?
C5 C4 H4 120.3 . . ?
C3 C4 H4 120.3 . . ?
N C5 C4 120.44(18) . . ?
N C5 H5 119.8 . . ?
C4 C5 H5 119.8 . . ?
C1 N C5 121.35(17) . . ?
C1 N C6 119.41(17) . . ?
C5 N C6 119.23(17) . . ?
N C6 C7 110.21(17) . . ?
N C6 H6A 109.6 . . ?
C7 C6 H6A 109.6 . . ?
N C6 H6B 109.6 . . ?
C7 C6 H6B 109.6 . . ?
H6A C6 H6B 108.1 . . ?
C6 C7 H7A 109.5 . . ?
C6 C7 H7B 109.5 . . ?
H7A C7 H7B 109.5 . . ?
C6 C7 H7C 109.5 . . ?
H7A C7 H7C 109.5 . . ?
H7B C7 H7C 109.5 . . ?
O8 C8 C9 125.0(2) . . ?
O8 C8 C13 115.37(19) . . ?
C9 C8 C13 119.6(2) . . ?
C8 C9 C10 120.1(2) . . ?
C8 C9 H9 119.9 . . ?
C10 C9 H9 119.9 . . ?
C11 C10 C9 120.1(2) . . ?
C11 C10 H10 119.9 . . ?
C9 C10 H10 119.9 . . ?
C10 C11 C12 120.5(2) . . ?
C10 C11 H11 119.8 . . ?
C12 C11 H11 119.8 . . ?
C13 C12 C11 119.9(2) . . ?
C13 C12 H12 120.1 . . ?
C11 C12 H12 120.1 . . ?
O1 C13 C12 123.9(2) . . ?
O1 C13 C8 116.28(19) . . ?
C12 C13 C8 119.8(2) . . ?
C13 O1 C14 115.92(17) . . ?
O1 C14 C15 108.32(18) . . ?
O1 C14 H14A 110.0 . . ?
C15 C14 H14A 110.0 . . ?
O1 C14 H14B 110.0 . . ?
C15 C14 H14B 110.0 . . ?
H14A C14 H14B 108.4 . . ?
O2 C15 C14 108.30(18) . . ?
O2 C15 H15A 110.0 . . ?
C14 C15 H15A 110.0 . . ?
O2 C15 H15B 110.0 . . ?
C14 C15 H15B 110.0 . . ?
H15A C15 H15B 108.4 . . ?
C16 O2 C15 112.44(17) . . ?
O2 C16 C17 108.84(18) . . ?
O2 C16 H16A 109.9 . . ?
C17 C16 H16A 109.9 . . ?
O2 C16 H16B 109.9 . . ?
C17 C16 H16B 109.9 . . ?
H16A C16 H16B 108.3 . . ?
O3 C17 C16 108.55(18) . . ?
O3 C17 H17A 110.0 . . ?
C16 C17 H17A 110.0 . . ?
O3 C17 H17B 110.0 . . ?
C16 C17 H17B 110.0 . . ?
H17A C17 H17B 108.4 . . ?
C18 O3 C17 113.03(17) . . ?
O3 C18 C19 112.92(19) . . ?
O3 C18 H18A 109.0 . . ?
C19 C18 H18A 109.0 . . ?
O3 C18 H18B 109.0 . . ?
C19 C18 H18B 109.0 . . ?
H18A C18 H18B 107.8 . . ?
O4 C19 C18 107.61(19) . . ?
O4 C19 H19A 110.2 . . ?
C18 C19 H19A 110.2 . . ?
O4 C19 H19B 110.2 . . ?
C18 C19 H19B 110.2 . . ?
H19A C19 H19B 108.5 . . ?
C20 O4 C19 116.53(17) . . ?
O4 C20 C21 124.53(19) . . ?
O4 C20 C25 115.67(18) . . ?
C21 C20 C25 119.8(2) . . ?
C20 C21 C22 120.4(2) . . ?
C20 C21 H21 119.8 . . ?
C22 C21 H21 119.8 . . ?
C23 C22 C21 119.9(2) . . ?
C23 C22 H22 120.1 . . ?
C21 C22 H22 120.1 . . ?
C22 C23 C24 120.3(2) . . ?
C22 C23 H23 119.9 . . ?
C24 C23 H23 119.9 . . ?
C25 C24 C23 120.4(2) . . ?
C25 C24 H24 119.8 . . ?
C23 C24 H24 119.8 . . ?
O5 C25 C24 124.78(19) . . ?
O5 C25 C20 115.89(18) . . ?
C24 C25 C20 119.3(2) . . ?
C25 O5 C26 115.42(16) . . ?
O5 C26 C27 109.41(17) . . ?
O5 C26 H26A 109.8 . . ?
C27 C26 H26A 109.8 . . ?
O5 C26 H26B 109.8 . . ?
C27 C26 H26B 109.8 . . ?
H26A C26 H26B 108.2 . . ?
O6 C27 C26 109.34(18) . . ?
O6 C27 H27A 109.8 . . ?
C26 C27 H27A 109.8 . . ?
O6 C27 H27B 109.8 . . ?
C26 C27 H27B 109.8 . . ?
H27A C27 H27B 108.3 . . ?
C28 O6 C27 111.54(16) . . ?
O6 C28 C29 109.45(17) . . ?
O6 C28 H28A 109.8 . . ?
C29 C28 H28A 109.8 . . ?
O6 C28 H28B 109.8 . . ?
C29 C28 H28B 109.8 . . ?
H28A C28 H28B 108.2 . . ?
O7 C29 C28 110.29(16) . . ?
O7 C29 H29A 109.6 . . ?
C28 C29 H29A 109.6 . . ?
O7 C29 H29B 109.6 . . ?
C28 C29 H29B 109.6 . . ?
H29A C29 H29B 108.1 . . ?
C30 O7 C29 111.26(15) . . ?
O7 C30 C31 110.05(17) . . ?
O7 C30 H30A 109.6 . . ?
C31 C30 H30A 109.6 . . ?
O7 C30 H30B 109.6 . . ?
C31 C30 H30B 109.6 . . ?
H30A C30 H30B 108.2 . . ?
O8 C31 C30 115.00(18) . . ?
O8 C31 H31A 108.5 . . ?
C30 C31 H31A 108.5 . . ?
O8 C31 H31B 108.5 . . ?
C30 C31 H31B 108.5 . . ?
H31A C31 H31B 107.5 . . ?
C8 O8 C31 118.94(17) . . ?
F3 P1 F3 179.9(2) 3 . ?
F3 P1 F2 89.79(19) 3 . ?
F3 P1 F2 90.3(2) . . ?
F3 P1 F2 90.3(2) 3 3 ?
F3 P1 F2 89.79(19) . 3 ?
F2 P1 F2 83.95(19) . 3 ?
F3 P1 F1 89.96(19) 3 3 ?
F3 P1 F1 90.0(2) . 3 ?
F2 P1 F1 179.65(16) . 3 ?
F2 P1 F1 95.82(13) 3 3 ?
F3 P1 F1 90.0(2) 3 . ?
F3 P1 F1 89.96(19) . . ?
F2 P1 F1 95.82(13) . . ?
F2 P1 F1 179.65(16) 3 . ?
F1 P1 F1 84.42(16) 3 . ?
F9 P2 F8 90.5(5) . . ?
F9 P2 F7 92.3(4) . . ?
F8 P2 F7 92.4(5) . . ?
F9 P2 F6 89.2(4) . . ?
F8 P2 F6 177.8(5) . . ?
F7 P2 F6 89.7(4) . . ?
F9 P2 F5 87.1(4) . . ?
F8 P2 F5 88.7(5) . . ?
F7 P2 F5 178.7(5) . . ?
F6 P2 F5 89.2(4) . . ?
F9 P2 F4 176.3(6) . . ?
F8 P2 F4 92.5(4) . . ?
F7 P2 F4 89.8(5) . . ?
F6 P2 F4 87.8(4) . . ?
F5 P2 F4 90.7(5) . . ?

loop_
_geom_bond_atom_site_label_1
_geom_bond_atom_site_label_2
_geom_bond_distance
_geom_bond_site_symmetry_2
_geom_bond_publ_flag
C1 N 1.345(3) . ?
C1 C2 1.378(3) . ?
C1 H1 0.9500 . ?
C2 C3 1.391(3) . ?
C2 H2 0.9500 . ?
C3 C4 1.393(3) . ?
C3 C3 1.482(4) 3_755 ?
C4 C5 1.378(3) . ?
C4 H4 0.9500 . ?
C5 N 1.346(3) . ?
C5 H5 0.9500 . ?
N C6 1.494(2) . ?
C6 C7 1.513(3) . ?
C6 H6A 0.9900 . ?
C6 H6B 0.9900 . ?
C7 H7A 0.9800 . ?
C7 H7B 0.9800 . ?
C7 H7C 0.9800 . ?
C8 O8 1.372(3) . ?
C8 C9 1.390(3) . ?
C8 C13 1.412(3) . ?
C9 C10 1.399(4) . ?
C9 H9 0.9500 . ?
C10 C11 1.380(4) . ?
C10 H10 0.9500 . ?
C11 C12 1.396(4) . ?
C11 H11 0.9500 . ?
C12 C13 1.391(3) . ?
C12 H12 0.9500 . ?
C13 O1 1.369(3) . ?
O1 C14 1.440(3) . ?
C14 C15 1.504(3) . ?
C14 H14A 0.9900 . ?
C14 H14B 0.9900 . ?
C15 O2 1.427(3) . ?
C15 H15A 0.9900 . ?
C15 H15B 0.9900 . ?
O2 C16 1.417(3) . ?
C16 C17 1.502(3) . ?
C16 H16A 0.9900 . ?
C16 H16B 0.9900 . ?
C17 O3 1.431(3) . ?
C17 H17A 0.9900 . ?
C17 H17B 0.9900 . ?
O3 C18 1.427(3) . ?
C18 C19 1.511(3) . ?
C18 H18A 0.9900 . ?
C18 H18B 0.9900 . ?
C19 O4 1.438(3) . ?
C19 H19A 0.9900 . ?
C19 H19B 0.9900 . ?
O4 C20 1.368(3) . ?
C20 C21 1.387(3) . ?
C20 C25 1.415(3) . ?
C21 C22 1.398(3) . ?
C21 H21 0.9500 . ?
C22 C23 1.382(4) . ?
C22 H22 0.9500 . ?
C23 C24 1.398(3) . ?
C23 H23 0.9500 . ?
C24 C25 1.388(3) . ?
C24 H24 0.9500 . ?
C25 O5 1.368(3) . ?
O5 C26 1.440(2) . ?
C26 C27 1.507(3) . ?
C26 H26A 0.9900 . ?
C26 H26B 0.9900 . ?
C27 O6 1.427(3) . ?
C27 H27A 0.9900 . ?
C27 H27B 0.9900 . ?
O6 C28 1.424(2) . ?
C28 C29 1.502(3) . ?
C28 H28A 0.9900 . ?
C28 H28B 0.9900 . ?
C29 O7 1.430(2) . ?
C29 H29A 0.9900 . ?
C29 H29B 0.9900 . ?
O7 C30 1.424(3) . ?
C30 C31 1.511(3) . ?
C30 H30A 0.9900 . ?
C30 H30B 0.9900 . ?
C31 O8 1.436(3) . ?
C31 H31A 0.9900 . ?
C31 H31B 0.9900 . ?
P1 F3 1.559(3) 3 ?
P1 F3 1.559(3) . ?
P1 F2 1.579(2) . ?
P1 F2 1.579(2) 3 ?
P1 F1 1.588(2) 3 ?
P1 F1 1.588(2) . ?
P2 F9 1.545(10) . ?
P2 F8 1.565(6) . ?
P2 F7 1.573(5) . ?
P2 F6 1.589(6) . ?
P2 F5 1.590(5) . ?
P2 F4 1.631(10) . ?

loop_
_geom_torsion_atom_site_label_1
_geom_torsion_atom_site_label_2
_geom_torsion_atom_site_label_3
_geom_torsion_atom_site_label_4
_geom_torsion
_geom_torsion_site_symmetry_1
_geom_torsion_site_symmetry_2
_geom_torsion_site_symmetry_3
_geom_torsion_site_symmetry_4
_geom_torsion_publ_flag
N C1 C2 C3 -2.3(3) . . . . ?
C1 C2 C3 C4 1.0(3) . . . . ?
C1 C2 C3 C3 -177.93(16) . . . 3_755 ?
C2 C3 C4 C5 0.8(3) . . . . ?
C3 C3 C4 C5 179.65(16) 3_755 . . . ?
C3 C4 C5 N -1.2(3) . . . . ?
C2 C1 N C5 2.0(3) . . . . ?
C2 C1 N C6 -179.36(18) . . . . ?
C4 C5 N C1 -0.2(3) . . . . ?
C4 C5 N C6 -178.85(19) . . . . ?
C1 N C6 C7 -88.3(2) . . . . ?
C5 N C6 C7 90.4(2) . . . . ?
O8 C8 C9 C10 178.5(2) . . . . ?
C13 C8 C9 C10 -1.7(3) . . . . ?
C8 C9 C10 C11 0.8(4) . . . . ?
C9 C10 C11 C12 0.6(4) . . . . ?
C10 C11 C12 C13 -1.1(4) . . . . ?
C11 C12 C13 O1 -179.9(2) . . . . ?
C11 C12 C13 C8 0.2(3) . . . . ?
O8 C8 C13 O1 1.0(3) . . . . ?
C9 C8 C13 O1 -178.7(2) . . . . ?
O8 C8 C13 C12 -178.99(19) . . . . ?
C9 C8 C13 C12 1.2(3) . . . . ?
C12 C13 O1 C14 -14.0(3) . . . . ?
C8 C13 O1 C14 165.97(19) . . . . ?
C13 O1 C14 C15 178.20(18) . . . . ?
O1 C14 C15 O2 -80.6(2) . . . . ?
C14 C15 O2 C16 -178.03(18) . . . . ?
C15 O2 C16 C17 169.97(18) . . . . ?
O2 C16 C17 O3 66.6(2) . . . . ?
C16 C17 O3 C18 177.27(18) . . . . ?
C17 O3 C18 C19 94.3(2) . . . . ?
O3 C18 C19 O4 73.0(2) . . . . ?
C18 C19 O4 C20 169.59(18) . . . . ?
C19 O4 C20 C21 7.4(3) . . . . ?
C19 O4 C20 C25 -170.37(18) . . . . ?
O4 C20 C21 C22 -176.02(19) . . . . ?
C25 C20 C21 C22 1.7(3) . . . . ?
C20 C21 C22 C23 -0.6(3) . . . . ?
C21 C22 C23 C24 -0.6(3) . . . . ?
C22 C23 C24 C25 0.9(3) . . . . ?
C23 C24 C25 O5 178.25(19) . . . . ?
C23 C24 C25 C20 0.2(3) . . . . ?
O4 C20 C25 O5 -1.8(3) . . . . ?
C21 C20 C25 O5 -179.70(18) . . . . ?
O4 C20 C25 C24 176.44(18) . . . . ?
C21 C20 C25 C24 -1.5(3) . . . . ?
C24 C25 O5 C26 -8.2(3) . . . . ?
C20 C25 O5 C26 169.93(18) . . . . ?
C25 O5 C26 C27 -173.19(17) . . . . ?
O5 C26 C27 O6 -79.8(2) . . . . ?
C26 C27 O6 C28 -178.21(17) . . . . ?
C27 O6 C28 C29 165.17(17) . . . . ?
O6 C28 C29 O7 68.3(2) . . . . ?
C28 C29 O7 C30 -171.41(17) . . . . ?
C29 O7 C30 C31 -159.70(17) . . . . ?
O7 C30 C31 O8 -54.8(2) . . . . ?
C9 C8 O8 C31 7.2(3) . . . . ?
C13 C8 O8 C31 -172.59(18) . . . . ?
C30 C31 O8 C8 -80.4(2) . . . . ?
